data_4330671
loop_
_publ_author_name
'Andrew D. Burrows'
'Mary F. Mahon'
'Viorica M. Sebestyen'
'Yanhua Lan'
'Annie K. Powell'

_publ_contact_author_address
;Department of Chemistry,
University of Bath,
Claverton Down,
Bath,
UK
BA2 7AY
;
_publ_contact_author_name 'Andrew D. Burrows'
_publ_section_title
;
 Synthesis, Structures, And Magnetic Behavior of New Anionic Copper(II)
 Sulfate Aggregates and Chains
;
_journal_name_full 'Inorganic Chemistry'
_journal_page_first 10983
_journal_page_last 10989
_journal_paper_doi 10.1021/ic301478x
_journal_volume 51
_journal_year 2012
_chemical_formula_sum 'C14 H46 Cu6 N6 O28 S6'
_chemical_formula_weight 1320.17
_chemical_name_systematic
; 
 ? 
;
_space_group_IT_number 2
_symmetry_cell_setting triclinic
_symmetry_space_group_name_Hall '-P 1'
_symmetry_space_group_name_H-M 'P -1'
_atom_sites_solution_hydrogens geom
_atom_sites_solution_primary direct
_atom_sites_solution_secondary difmap
_audit_creation_method SHELXL-97
_cell_angle_alpha 106.496(1)
_cell_angle_beta 104.593(1)
_cell_angle_gamma 105.935(2)
_cell_formula_units_Z 1
_cell_length_a 8.5880(2)
_cell_length_b 10.6840(3)
_cell_length_c 12.8170(3)
_cell_measurement_reflns_used 42097
_cell_measurement_temperature 150(2)
_cell_measurement_theta_max 27.485
_cell_measurement_theta_min 2.910
_cell_volume 1012.49(5)
_computing_cell_refinement 'HKL Scalepack (Otwinowski & Minor 1997)'
_computing_data_collection 'Collect (Bruker AXS BV 1997-2004)'
_computing_data_reduction 'Denzo & Scalepack (Otwinowski, Minor 1997)'
_computing_molecular_graphics 'ORTEX (P.McArdle 1995)'
_computing_publication_material 'SHELXL-97/2 (Sheldrick 1997)'
_computing_structure_refinement 'SHELXL-97/2 (Sheldrick 1997)'
_computing_structure_solution 'SHELXS-97 (Sheldrick 1990)'
_diffrn_ambient_temperature 150(2)
_diffrn_measured_fraction_theta_full 0.992
_diffrn_measured_fraction_theta_max 0.992
_diffrn_measurement_device_type '95mm CCD camera on \k-goniostat'
_diffrn_measurement_method CCD
_diffrn_radiation_monochromator 'horizonally mounted graphite crystal'
_diffrn_radiation_source 'fine-focus sealed tube'
_diffrn_radiation_type MoK\a
_diffrn_radiation_wavelength 0.71073
_diffrn_reflns_av_R_equivalents 0.0492
_diffrn_reflns_av_sigmaI/netI 0.0446
_diffrn_reflns_limit_h_max 11
_diffrn_reflns_limit_h_min -11
_diffrn_reflns_limit_k_max 13
_diffrn_reflns_limit_k_min -13
_diffrn_reflns_limit_l_max 16
_diffrn_reflns_limit_l_min -16
_diffrn_reflns_number 15974
_diffrn_reflns_theta_full 27.49
_diffrn_reflns_theta_max 27.49
_diffrn_reflns_theta_min 3.55
_exptl_absorpt_coefficient_mu 3.505
_exptl_absorpt_correction_T_max 0.6085
_exptl_absorpt_correction_T_min 0.4915
_exptl_absorpt_correction_type multi-scan
_exptl_absorpt_process_details
;
[c.f. r.h. blessing, acta cryst. (1995), a51, 33-38]
;
_exptl_crystal_colour tabloid
_exptl_crystal_density_diffrn 2.165
_exptl_crystal_description green
_exptl_crystal_F_000 666
_exptl_crystal_size_max 0.28
_exptl_crystal_size_mid 0.15
_exptl_crystal_size_min 0.08
_refine_diff_density_max 1.263
_refine_diff_density_min -0.907
_refine_diff_density_rms 0.124
_refine_ls_extinction_method none
_refine_ls_goodness_of_fit_ref 1.068
_refine_ls_hydrogen_treatment constr
_refine_ls_matrix_type full
_refine_ls_number_parameters 292
_refine_ls_number_reflns 4615
_refine_ls_number_restraints 0
_refine_ls_restrained_S_all 1.068
_refine_ls_R_factor_all 0.0450
_refine_ls_R_factor_gt 0.0326
_refine_ls_shift/su_max 0.001
_refine_ls_shift/su_mean 0.000
_refine_ls_structure_factor_coef Fsqd
_refine_ls_weighting_details 'calc w=1/[\s^2^(Fo^2^)+(0.0357P)^2^+0.9892P] where P=(Fo^2^+2Fc^2^)/3'
_refine_ls_weighting_scheme calc
_refine_ls_wR_factor_gt 0.0760
_refine_ls_wR_factor_ref 0.0813
_reflns_number_gt 3823
_reflns_number_total 4615
_reflns_threshold_expression >2sigma(I)
_cod_data_source_file ic301478x_si_002_2.cif
_cod_data_source_block k09adb10
_cod_original_cell_volume 1012.49(4)
_cod_database_code 4330671

loop_
_symmetry_equiv_pos_as_xyz
'x, y, z'
'-x, -y, -z'

loop_
_atom_site_label
_atom_site_type_symbol
_atom_site_fract_x
_atom_site_fract_y
_atom_site_fract_z
_atom_site_U_iso_or_equiv
_atom_site_adp_type
_atom_site_occupancy
_atom_site_symmetry_multiplicity
_atom_site_calc_flag
_atom_site_refinement_flags
_atom_site_disorder_assembly
_atom_site_disorder_group
Cu1 Cu 0.95548(4) -0.10089(4) 0.05132(3) 0.01215(10) Uani 1 1 d . . .
Cu2 Cu 1.37468(4) 0.08475(4) 0.12902(3) 0.01332(10) Uani 1 1 d . . .
Cu3 Cu 1.16110(5) 0.22125(4) 0.24466(3) 0.01392(10) Uani 1 1 d . . .
S1 S 1.21316(9) -0.03130(8) 0.29297(6) 0.01482(16) Uani 1 1 d . . .
S2 S 1.35154(9) 0.36662(8) 0.11339(6) 0.01344(16) Uani 1 1 d . . .
S3 S 0.74671(9) 0.10443(8) 0.13177(6) 0.01391(16) Uani 1 1 d . . .
O1 O 1.1393(2) 0.0815(2) 0.09928(17) 0.0129(4) Uani 1 1 d . . .
O2 O 1.0622(3) -0.1390(2) 0.19078(17) 0.0161(4) Uani 1 1 d . . .
O3 O 1.3683(3) 0.0009(3) 0.25846(19) 0.0219(5) Uani 1 1 d . . .
O4 O 1.1779(3) 0.0992(2) 0.33504(18) 0.0218(5) Uani 1 1 d . . .
O5 O 1.2463(3) -0.0833(2) 0.38692(18) 0.0201(5) Uani 1 1 d . . .
O6 O 1.4542(3) 0.2755(2) 0.11806(18) 0.0162(4) Uani 1 1 d . . .
O7 O 1.2893(3) 0.3869(2) 0.21267(19) 0.0205(5) Uani 1 1 d . . .
O8 O 1.1998(3) 0.2991(2) 0.00307(18) 0.0183(5) Uani 1 1 d . . .
O9 O 1.4611(3) 0.5022(2) 0.12030(18) 0.0172(5) Uani 1 1 d . . .
O10 O 0.7780(3) -0.0245(2) 0.12684(18) 0.0174(5) Uani 1 1 d . . .
O11 O 0.9076(3) 0.2302(2) 0.19984(19) 0.0202(5) Uani 1 1 d . . .
O12 O 0.6779(3) 0.1020(2) 0.01216(18) 0.0180(5) Uani 1 1 d . . .
O13 O 0.6200(3) 0.1168(2) 0.19031(18) 0.0177(5) Uani 1 1 d . . .
O14 O 1.2178(3) 0.3657(2) 0.40073(18) 0.0202(5) Uani 1 1 d . . .
N1 N 1.2204(4) 0.5754(3) 0.5072(2) 0.0227(6) Uani 1 1 d . . .
N2 N 0.7132(3) 0.3939(3) 0.0306(2) 0.0222(6) Uani 1 1 d . . .
H5A H 0.6326 0.4277 -0.0002 0.027 Uiso 1 1 calc R . .
H5B H 0.6555 0.3164 0.0430 0.027 Uiso 1 1 calc R . .
N3 N 1.3686(5) 0.0992(4) 0.6194(3) 0.0279(8) Uani 0.80 1 d P A 1
H3D H 1.3318 0.0312 0.5462 0.033 Uiso 0.80 1 calc PR A 1
H3E H 1.4431 0.0770 0.6699 0.033 Uiso 0.80 1 calc PR A 1
N3A N 1.2951(16) 0.1476(14) 0.5941(11) 0.016(3) Uiso 0.20 1 d P B 2
H3A1 H 1.2795 0.0991 0.6420 0.020 Uiso 0.20 1 calc PR B 2
H3A2 H 1.2680 0.0815 0.5215 0.020 Uiso 0.20 1 calc PR B 2
C1 C 1.1840(4) 0.4737(4) 0.4085(3) 0.0214(7) Uani 1 1 d . . .
H1 H 1.1284 0.4826 0.3384 0.026 Uiso 1 1 calc R . .
C2 C 1.3086(9) 0.5664(6) 0.6161(4) 0.082(2) Uani 1 1 d . . .
H2A H 1.2643 0.4689 0.6104 0.123 Uiso 1 1 calc R . .
H2B H 1.2876 0.6272 0.6799 0.123 Uiso 1 1 calc R . .
H2C H 1.4335 0.5971 0.6313 0.123 Uiso 1 1 calc R . .
C3 C 1.1832(5) 0.7014(4) 0.5150(3) 0.0337(9) Uani 1 1 d . . .
H3A H 1.1326 0.6987 0.4364 0.051 Uiso 1 1 calc R . .
H3B H 1.2908 0.7844 0.5583 0.051 Uiso 1 1 calc R . .
H3C H 1.1010 0.7064 0.5555 0.051 Uiso 1 1 calc R . .
C4 C 0.7952(5) 0.3499(4) -0.0555(3) 0.0286(8) Uani 1 1 d . . .
H4A H 0.8398 0.4277 -0.0794 0.043 Uiso 1 1 calc R . .
H4B H 0.7089 0.2684 -0.1238 0.043 Uiso 1 1 calc R . .
H4C H 0.8910 0.3247 -0.0199 0.043 Uiso 1 1 calc R . .
C6 C 0.8393(5) 0.5034(4) 0.1438(3) 0.0287(8) Uani 1 1 d . . .
H6A H 0.9249 0.4678 0.1777 0.043 Uiso 1 1 calc R . .
H6B H 0.7779 0.5271 0.1969 0.043 Uiso 1 1 calc R . .
H6C H 0.8983 0.5877 0.1318 0.043 Uiso 1 1 calc R . .
C7 C 1.2192(8) 0.0959(7) 0.6539(5) 0.0550(16) Uani 0.80 1 d P A 1
H7A H 1.1440 0.1277 0.6051 0.082 Uiso 0.80 1 calc PR A 1
H7B H 1.2584 0.1583 0.7358 0.082 Uiso 0.80 1 calc PR A 1
H7C H 1.1544 -0.0004 0.6440 0.082 Uiso 0.80 1 calc PR A 1
C9 C 1.4707(9) 0.2453(7) 0.6180(7) 0.0301(16) Uani 0.80 1 d P A 1
H9A H 1.4018 0.2600 0.5523 0.045 Uiso 0.80 1 calc PR A 1
H9B H 1.5814 0.2462 0.6099 0.045 Uiso 0.80 1 calc PR A 1
H9C H 1.4926 0.3207 0.6910 0.045 Uiso 0.80 1 calc PR A 1
C7A C 1.161(2) 0.2136(18) 0.5837(15) 0.024(4) Uiso 0.20 1 d P B 2
H7A1 H 1.2054 0.3040 0.6492 0.036 Uiso 0.20 1 calc PR B 2
H7A2 H 1.0547 0.1511 0.5847 0.036 Uiso 0.20 1 calc PR B 2
H7A3 H 1.1368 0.2288 0.5104 0.036 Uiso 0.20 1 calc PR B 2
C9A C 1.452(3) 0.219(3) 0.630(2) 0.015(6) Uiso 0.20 1 d P B 2
H9A1 H 1.4714 0.2844 0.5903 0.022 Uiso 0.20 1 calc PR B 2
H9A2 H 1.5150 0.1561 0.6133 0.022 Uiso 0.20 1 calc PR B 2
H9A3 H 1.4931 0.2712 0.7140 0.022 Uiso 0.20 1 calc PR B 2

loop_
_atom_site_aniso_label
_atom_site_aniso_U_11
_atom_site_aniso_U_22
_atom_site_aniso_U_33
_atom_site_aniso_U_23
_atom_site_aniso_U_13
_atom_site_aniso_U_12
Cu1 0.01212(19) 0.01223(19) 0.01097(18) 0.00303(14) 0.00429(14) 0.00417(14)
Cu2 0.01137(19) 0.0153(2) 0.01385(19) 0.00420(15) 0.00613(15) 0.00570(15)
Cu3 0.0159(2) 0.01414(19) 0.01116(18) 0.00199(15) 0.00656(15) 0.00607(15)
S1 0.0164(4) 0.0167(4) 0.0107(3) 0.0041(3) 0.0058(3) 0.0056(3)
S2 0.0138(4) 0.0132(4) 0.0128(3) 0.0037(3) 0.0063(3) 0.0042(3)
S3 0.0125(4) 0.0154(4) 0.0131(4) 0.0023(3) 0.0061(3) 0.0060(3)
O1 0.0129(10) 0.0132(10) 0.0121(10) 0.0028(8) 0.0061(8) 0.0046(8)
O2 0.0195(11) 0.0145(11) 0.0111(10) 0.0031(9) 0.0038(9) 0.0051(9)
O3 0.0167(11) 0.0318(14) 0.0209(12) 0.0135(10) 0.0089(9) 0.0087(10)
O4 0.0360(14) 0.0166(12) 0.0155(11) 0.0051(9) 0.0134(10) 0.0111(10)
O5 0.0251(12) 0.0226(12) 0.0125(11) 0.0073(9) 0.0064(9) 0.0084(10)
O6 0.0132(11) 0.0175(11) 0.0212(11) 0.0088(9) 0.0082(9) 0.0072(9)
O7 0.0268(12) 0.0163(12) 0.0192(11) 0.0032(9) 0.0162(10) 0.0057(9)
O8 0.0185(11) 0.0129(11) 0.0176(11) 0.0048(9) 0.0011(9) 0.0031(9)
O9 0.0193(11) 0.0153(11) 0.0171(11) 0.0070(9) 0.0079(9) 0.0044(9)
O10 0.0207(11) 0.0179(11) 0.0203(11) 0.0079(9) 0.0130(9) 0.0108(9)
O11 0.0139(11) 0.0164(11) 0.0212(12) -0.0013(9) 0.0040(9) 0.0032(9)
O12 0.0221(12) 0.0183(12) 0.0149(11) 0.0046(9) 0.0089(9) 0.0090(9)
O13 0.0127(11) 0.0261(12) 0.0151(11) 0.0036(9) 0.0075(9) 0.0106(9)
O14 0.0272(12) 0.0176(12) 0.0121(11) 0.0002(9) 0.0064(9) 0.0094(10)
N1 0.0289(16) 0.0199(15) 0.0166(14) 0.0012(11) 0.0072(12) 0.0119(12)
N2 0.0220(15) 0.0254(15) 0.0284(15) 0.0161(13) 0.0152(13) 0.0103(12)
N3 0.031(2) 0.029(2) 0.0194(19) 0.0049(16) 0.0029(16) 0.0156(18)
C1 0.0282(18) 0.0218(17) 0.0160(16) 0.0063(14) 0.0097(14) 0.0109(14)
C2 0.143(6) 0.074(4) 0.017(2) -0.006(2) -0.004(3) 0.080(4)
C3 0.054(3) 0.0231(19) 0.030(2) 0.0096(16) 0.0189(19) 0.0212(18)
C4 0.032(2) 0.0254(19) 0.035(2) 0.0099(16) 0.0205(17) 0.0141(16)
C6 0.0262(19) 0.037(2) 0.0254(19) 0.0162(17) 0.0092(15) 0.0109(16)
C7 0.082(4) 0.051(4) 0.052(3) 0.022(3) 0.056(3) 0.024(3)
C9 0.034(3) 0.015(3) 0.038(4) 0.008(3) 0.017(3) 0.003(2)

loop_
_atom_type_symbol
_atom_type_description
_atom_type_scat_dispersion_real
_atom_type_scat_dispersion_imag
_atom_type_scat_source
C C 0.0033 0.0016 'International Tables Vol C Tables 4.2.6.8 and 6.1.1.4'
H H 0.0000 0.0000 'International Tables Vol C Tables 4.2.6.8 and 6.1.1.4'
Cu Cu 0.3201 1.2651 'International Tables Vol C Tables 4.2.6.8 and 6.1.1.4'
N N 0.0061 0.0033 'International Tables Vol C Tables 4.2.6.8 and 6.1.1.4'
O O 0.0106 0.0060 'International Tables Vol C Tables 4.2.6.8 and 6.1.1.4'
S S 0.1246 0.1234 'International Tables Vol C Tables 4.2.6.8 and 6.1.1.4'

loop_
_geom_angle_atom_site_label_1
_geom_angle_atom_site_label_2
_geom_angle_atom_site_label_3
_geom_angle
_geom_angle_site_symmetry_1
_geom_angle_site_symmetry_3
O1 Cu1 O8 169.88(9) . 2_755
O1 Cu1 O1 86.99(8) . 2_755
O8 Cu1 O1 94.62(8) 2_755 2_755
O1 Cu1 O2 94.90(8) . .
O8 Cu1 O2 82.22(9) 2_755 .
O1 Cu1 O2 172.19(8) 2_755 .
O1 Cu1 O10 97.79(8) . .
O8 Cu1 O10 92.05(8) 2_755 .
O1 Cu1 O10 94.47(8) 2_755 .
O2 Cu1 O10 92.78(8) . .
O1 Cu1 Cu1 44.02(6) . 2_755
O8 Cu1 Cu1 136.71(6) 2_755 2_755
O1 Cu1 Cu1 42.97(6) 2_755 2_755
O2 Cu1 Cu1 138.40(6) . 2_755
O10 Cu1 Cu1 98.44(6) . 2_755
O13 Cu2 O1 168.09(9) 1_655 .
O13 Cu2 O6 85.90(9) 1_655 .
O1 Cu2 O6 90.67(8) . .
O13 Cu2 O3 81.94(9) 1_655 .
O1 Cu2 O3 93.21(8) . .
O6 Cu2 O3 138.44(9) . .
O13 Cu2 O12 92.62(9) 1_655 2_755
O1 Cu2 O12 98.89(8) . 2_755
O6 Cu2 O12 121.35(8) . 2_755
O3 Cu2 O12 98.86(9) . 2_755
O13 Cu2 Cu3 129.35(6) 1_655 .
O1 Cu2 Cu3 38.74(6) . .
O6 Cu2 Cu3 79.29(6) . .
O3 Cu2 Cu3 78.29(6) . .
O12 Cu2 Cu3 136.15(6) 2_755 .
O1 Cu3 O4 94.78(9) . .
O1 Cu3 O14 171.96(9) . .
O4 Cu3 O14 82.64(9) . .
O1 Cu3 O7 94.10(8) . .
O4 Cu3 O7 146.40(10) . .
O14 Cu3 O7 84.09(9) . .
O1 Cu3 O11 100.90(8) . .
O4 Cu3 O11 110.28(9) . .
O14 Cu3 O11 87.13(9) . .
O7 Cu3 O11 99.69(9) . .
O1 Cu3 Cu2 38.59(6) . .
O4 Cu3 Cu2 84.19(6) . .
O14 Cu3 Cu2 133.39(6) . .
O7 Cu3 Cu2 82.82(6) . .
O11 Cu3 Cu2 139.17(6) . .
O5 S1 O2 110.01(13) . .
O5 S1 O4 108.94(13) . .
O2 S1 O4 109.84(13) . .
O5 S1 O3 109.55(13) . .
O2 S1 O3 109.11(13) . .
O4 S1 O3 109.38(14) . .
O9 S2 O8 109.68(12) . .
O9 S2 O7 109.94(12) . .
O8 S2 O7 108.90(13) . .
O9 S2 O6 109.10(12) . .
O8 S2 O6 109.92(13) . .
O7 S2 O6 109.29(13) . .
O10 S3 O11 111.25(13) . .
O10 S3 O13 109.28(12) . .
O11 S3 O13 107.57(13) . .
O10 S3 O12 110.29(12) . .
O11 S3 O12 108.74(13) . .
O13 S3 O12 109.66(12) . .
Cu2 O1 Cu1 116.78(10) . .
Cu2 O1 Cu3 102.67(9) . .
Cu1 O1 Cu3 113.82(9) . .
Cu2 O1 Cu1 111.52(9) . 2_755
Cu1 O1 Cu1 93.01(8) . 2_755
Cu3 O1 Cu1 119.83(10) . 2_755
S1 O2 Cu1 122.67(13) . .
S1 O3 Cu2 121.13(13) . .
S1 O4 Cu3 122.60(13) . .
S2 O6 Cu2 125.76(12) . .
S2 O7 Cu3 121.23(13) . .
S2 O8 Cu1 121.64(13) . 2_755
S3 O10 Cu1 126.56(12) . .
S3 O11 Cu3 123.34(13) . .
S3 O12 Cu2 117.13(13) . 2_755
S3 O13 Cu2 131.62(13) . 1_455
C1 O14 Cu3 120.0(2) . .
C1 N1 C3 123.5(3) . .
C1 N1 C2 119.4(3) . .
C3 N1 C2 117.0(3) . .
C6 N2 C4 113.3(3) . .
C6 N2 H5A 108.9 . .
C4 N2 H5A 108.9 . .
C6 N2 H5B 108.9 . .
C4 N2 H5B 108.9 . .
H5A N2 H5B 107.7 . .
C7 N3 C9 114.0(4) . .
C7 N3 H3D 108.8 . .
C9 N3 H3D 108.8 . .
C7 N3 H3E 108.8 . .
C9 N3 H3E 108.8 . .
H3D N3 H3E 107.7 . .
C9A N3A C7A 121.8(18) . .
C9A N3A H3A1 106.9 . .
C7A N3A H3A1 106.9 . .
C9A N3A H3A2 106.9 . .
C7A N3A H3A2 106.9 . .
H3A1 N3A H3A2 106.7 . .
O14 C1 N1 124.1(3) . .
O14 C1 H1 117.9 . .
N1 C1 H1 117.9 . .
N1 C2 H2A 109.5 . .
N1 C2 H2B 109.5 . .
H2A C2 H2B 109.5 . .
N1 C2 H2C 109.5 . .
H2A C2 H2C 109.5 . .
H2B C2 H2C 109.5 . .
N1 C3 H3A 109.5 . .
N1 C3 H3B 109.5 . .
H3A C3 H3B 109.5 . .
N1 C3 H3C 109.5 . .
H3A C3 H3C 109.5 . .
H3B C3 H3C 109.5 . .
N2 C4 H4A 109.5 . .
N2 C4 H4B 109.5 . .
H4A C4 H4B 109.5 . .
N2 C4 H4C 109.5 . .
H4A C4 H4C 109.5 . .
H4B C4 H4C 109.5 . .
N2 C6 H6A 109.5 . .
N2 C6 H6B 109.5 . .
H6A C6 H6B 109.5 . .
N2 C6 H6C 109.5 . .
H6A C6 H6C 109.5 . .
H6B C6 H6C 109.5 . .
N3A C7A H7A1 109.5 . .
N3A C7A H7A2 109.5 . .
H7A1 C7A H7A2 109.5 . .
N3A C7A H7A3 109.5 . .
H7A1 C7A H7A3 109.5 . .
H7A2 C7A H7A3 109.5 . .
N3A C9A H9A1 109.5 . .
N3A C9A H9A2 109.5 . .
H9A1 C9A H9A2 109.5 . .
N3A C9A H9A3 109.5 . .
H9A1 C9A H9A3 109.5 . .
H9A2 C9A H9A3 109.5 . .

loop_
_geom_bond_atom_site_label_1
_geom_bond_atom_site_label_2
_geom_bond_distance
_geom_bond_site_symmetry_2
Cu1 O1 1.952(2) .
Cu1 O8 1.972(2) 2_755
Cu1 O1 1.990(2) 2_755
Cu1 O2 1.999(2) .
Cu1 O10 2.214(2) .
Cu1 Cu1 2.8592(7) 2_755
Cu2 O13 1.946(2) 1_655
Cu2 O1 1.9494(19) .
Cu2 O6 2.021(2) .
Cu2 O3 2.102(2) .
Cu2 O12 2.122(2) 2_755
Cu2 Cu3 3.0495(5) .
Cu3 O1 1.956(2) .
Cu3 O4 1.985(2) .
Cu3 O14 1.991(2) .
Cu3 O7 2.021(2) .
Cu3 O11 2.143(2) .
S1 O5 1.461(2) .
S1 O2 1.480(2) .
S1 O4 1.488(2) .
S1 O3 1.490(2) .
S2 O9 1.458(2) .
S2 O8 1.481(2) .
S2 O7 1.484(2) .
S2 O6 1.485(2) .
S3 O10 1.462(2) .
S3 O11 1.477(2) .
S3 O13 1.483(2) .
S3 O12 1.488(2) .
O1 Cu1 1.990(2) 2_755
O8 Cu1 1.972(2) 2_755
O12 Cu2 2.122(2) 2_755
O13 Cu2 1.946(2) 1_455
O14 C1 1.248(4) .
N1 C1 1.308(4) .
N1 C3 1.450(4) .
N1 C2 1.454(5) .
N2 C6 1.482(4) .
N2 C4 1.487(4) .
N2 H5A 0.9200 .
N2 H5B 0.9200 .
N3 C7 1.453(6) .
N3 C9 1.574(7) .
N3 H3D 0.9200 .
N3 H3E 0.9200 .
N3A C9A 1.24(3) .
N3A C7A 1.50(2) .
N3A H3A1 0.9200 .
N3A H3A2 0.9200 .
C1 H1 0.9500 .
C2 H2A 0.9800 .
C2 H2B 0.9800 .
C2 H2C 0.9800 .
C3 H3A 0.9800 .
C3 H3B 0.9800 .
C3 H3C 0.9800 .
C4 H4A 0.9800 .
C4 H4B 0.9800 .
C4 H4C 0.9800 .
C6 H6A 0.9800 .
C6 H6B 0.9800 .
C6 H6C 0.9800 .
C7 H7A 0.9800 .
C7 H7B 0.9800 .
C7 H7C 0.9800 .
C9 H9A 0.9800 .
C9 H9B 0.9800 .
C9 H9C 0.9800 .
C7A H7A1 0.9800 .
C7A H7A2 0.9800 .
C7A H7A3 0.9800 .
C9A H9A1 0.9800 .
C9A H9A2 0.9800 .
C9A H9A3 0.9800 .

loop_
_geom_torsion_atom_site_label_1
_geom_torsion_atom_site_label_2
_geom_torsion_atom_site_label_3
_geom_torsion_atom_site_label_4
_geom_torsion
_geom_torsion_site_symmetry_1
_geom_torsion_site_symmetry_4
O13 Cu2 Cu3 O1 -179.67(13) 1_655 .
O6 Cu2 Cu3 O1 104.76(11) . .
O3 Cu2 Cu3 O1 -110.47(11) . .
O12 Cu2 Cu3 O1 -19.81(13) 2_755 .
O13 Cu2 Cu3 O4 -74.49(11) 1_655 .
O1 Cu2 Cu3 O4 105.18(11) . .
O6 Cu2 Cu3 O4 -150.06(9) . .
O3 Cu2 Cu3 O4 -5.29(9) . .
O12 Cu2 Cu3 O4 85.36(11) 2_755 .
O13 Cu2 Cu3 O14 -0.36(13) 1_655 .
O1 Cu2 Cu3 O14 179.31(13) . .
O6 Cu2 Cu3 O14 -75.93(11) . .
O3 Cu2 Cu3 O14 68.85(11) . .
O12 Cu2 Cu3 O14 159.50(12) 2_755 .
O13 Cu2 Cu3 O7 74.46(11) 1_655 .
O1 Cu2 Cu3 O7 -105.87(11) . .
O6 Cu2 Cu3 O7 -1.11(9) . .
O3 Cu2 Cu3 O7 143.66(9) . .
O12 Cu2 Cu3 O7 -125.69(11) 2_755 .
O13 Cu2 Cu3 O11 170.98(12) 1_655 .
O1 Cu2 Cu3 O11 -9.35(13) . .
O6 Cu2 Cu3 O11 95.41(11) . .
O3 Cu2 Cu3 O11 -119.82(11) . .
O12 Cu2 Cu3 O11 -29.16(13) 2_755 .
O13 Cu2 O1 Cu1 -124.0(4) 1_655 .
O6 Cu2 O1 Cu1 162.90(11) . .
O3 Cu2 O1 Cu1 -58.50(12) . .
O12 Cu2 O1 Cu1 40.99(12) 2_755 .
Cu3 Cu2 O1 Cu1 -125.26(15) . .
O13 Cu2 O1 Cu3 1.2(5) 1_655 .
O6 Cu2 O1 Cu3 -71.85(9) . .
O3 Cu2 O1 Cu3 66.75(10) . .
O12 Cu2 O1 Cu3 166.25(9) 2_755 .
O13 Cu2 O1 Cu1 130.8(4) 1_655 2_755
O6 Cu2 O1 Cu1 57.69(11) . 2_755
O3 Cu2 O1 Cu1 -163.71(11) . 2_755
O12 Cu2 O1 Cu1 -64.21(11) 2_755 2_755
Cu3 Cu2 O1 Cu1 129.54(14) . 2_755
O8 Cu1 O1 Cu2 -16.5(5) 2_755 .
O1 Cu1 O1 Cu2 -115.98(13) 2_755 .
O2 Cu1 O1 Cu2 56.43(11) . .
O10 Cu1 O1 Cu2 149.92(10) . .
Cu1 Cu1 O1 Cu2 -115.98(13) 2_755 .
O8 Cu1 O1 Cu3 -136.0(4) 2_755 .
O1 Cu1 O1 Cu3 124.59(13) 2_755 .
O2 Cu1 O1 Cu3 -63.00(11) . .
O10 Cu1 O1 Cu3 30.48(11) . .
Cu1 Cu1 O1 Cu3 124.59(13) 2_755 .
O8 Cu1 O1 Cu1 99.4(5) 2_755 2_755
O1 Cu1 O1 Cu1 0.0 2_755 2_755
O2 Cu1 O1 Cu1 172.41(8) . 2_755
O10 Cu1 O1 Cu1 -94.10(8) . 2_755
O4 Cu3 O1 Cu2 -74.47(10) . .
O14 Cu3 O1 Cu2 -3.6(7) . .
O7 Cu3 O1 Cu2 73.09(10) . .
O11 Cu3 O1 Cu2 173.79(9) . .
O4 Cu3 O1 Cu1 52.70(11) . .
O14 Cu3 O1 Cu1 123.6(6) . .
O7 Cu3 O1 Cu1 -159.74(11) . .
O11 Cu3 O1 Cu1 -59.04(12) . .
Cu2 Cu3 O1 Cu1 127.17(15) . .
O4 Cu3 O1 Cu1 161.32(12) . 2_755
O14 Cu3 O1 Cu1 -127.8(6) . 2_755
O7 Cu3 O1 Cu1 -51.12(12) . 2_755
O11 Cu3 O1 Cu1 49.58(12) . 2_755
Cu2 Cu3 O1 Cu1 -124.21(15) . 2_755
O5 S1 O2 Cu1 172.05(13) . .
O4 S1 O2 Cu1 52.14(17) . .
O3 S1 O2 Cu1 -67.74(17) . .
O1 Cu1 O2 S1 9.63(15) . .
O8 Cu1 O2 S1 179.87(16) 2_755 .
O1 Cu1 O2 S1 113.4(6) 2_755 .
O10 Cu1 O2 S1 -88.44(15) . .
Cu1 Cu1 O2 S1 17.6(2) 2_755 .
O5 S1 O3 Cu2 -178.02(14) . .
O2 S1 O3 Cu2 61.50(18) . .
O4 S1 O3 Cu2 -58.68(18) . .
O13 Cu2 O3 S1 167.47(17) 1_655 .
O1 Cu2 O3 S1 -1.59(17) . .
O6 Cu2 O3 S1 93.05(18) . .
O12 Cu2 O3 S1 -101.11(16) 2_755 .
Cu3 Cu2 O3 S1 34.37(14) . .
O5 S1 O4 Cu3 170.57(14) . .
O2 S1 O4 Cu3 -68.87(18) . .
O3 S1 O4 Cu3 50.86(19) . .
O1 Cu3 O4 S1 14.76(17) . .
O14 Cu3 O4 S1 -157.58(17) . .
O7 Cu3 O4 S1 -90.0(2) . .
O11 Cu3 O4 S1 118.25(15) . .
Cu2 Cu3 O4 S1 -22.40(15) . .
O9 S2 O6 Cu2 173.08(14) . .
O8 S2 O6 Cu2 -66.61(18) . .
O7 S2 O6 Cu2 52.85(19) . .
O13 Cu2 O6 S2 -158.42(16) 1_655 .
O1 Cu2 O6 S2 10.16(16) . .
O3 Cu2 O6 S2 -85.44(19) . .
O12 Cu2 O6 S2 111.00(15) 2_755 .
Cu3 Cu2 O6 S2 -27.08(14) . .
O9 S2 O7 Cu3 -171.60(13) . .
O8 S2 O7 Cu3 68.21(17) . .
O6 S2 O7 Cu3 -51.88(18) . .
O1 Cu3 O7 S2 -8.76(16) . .
O4 Cu3 O7 S2 96.2(2) . .
O14 Cu3 O7 S2 163.38(16) . .
O11 Cu3 O7 S2 -110.56(15) . .
Cu2 Cu3 O7 S2 28.22(14) . .
O9 S2 O8 Cu1 168.82(13) . 2_755
O7 S2 O8 Cu1 -70.84(17) . 2_755
O6 S2 O8 Cu1 48.86(18) . 2_755
O11 S3 O10 Cu1 -60.87(18) . .
O13 S3 O10 Cu1 -179.50(13) . .
O12 S3 O10 Cu1 59.88(18) . .
O1 Cu1 O10 S3 36.81(17) . .
O8 Cu1 O10 S3 -145.55(16) 2_755 .
O1 Cu1 O10 S3 -50.75(16) 2_755 .
O2 Cu1 O10 S3 132.15(16) . .
Cu1 Cu1 O10 S3 -7.67(16) 2_755 .
O10 S3 O11 Cu3 15.25(19) . .
O13 S3 O11 Cu3 134.90(15) . .
O12 S3 O11 Cu3 -106.41(16) . .
O1 Cu3 O11 S3 41.15(17) . .
O4 Cu3 O11 S3 -58.14(17) . .
O14 Cu3 O11 S3 -139.21(16) . .
O7 Cu3 O11 S3 137.28(15) . .
Cu2 Cu3 O11 S3 47.1(2) . .
O10 S3 O12 Cu2 4.67(17) . 2_755
O11 S3 O12 Cu2 126.91(13) . 2_755
O13 S3 O12 Cu2 -115.72(14) . 2_755
O10 S3 O13 Cu2 -104.00(19) . 1_455
O11 S3 O13 Cu2 135.10(18) . 1_455
O12 S3 O13 Cu2 17.0(2) . 1_455
O1 Cu3 O14 C1 128.2(6) . .
O4 Cu3 O14 C1 -160.1(2) . .
O7 Cu3 O14 C1 50.9(2) . .
O11 Cu3 O14 C1 -49.2(2) . .
Cu2 Cu3 O14 C1 125.2(2) . .
Cu3 O14 C1 N1 -178.3(2) . .
C3 N1 C1 O14 178.9(3) . .
C2 N1 C1 O14 1.2(6) . .
